data_9004628
loop_
_publ_author_name
'Welch, M. D.'
'Hawthorne, F. C.'
'Cooper, M. A.'
'Kyser, T. K.'

_publ_section_title
;
 Trivalent iodine in the crystal structure of schwartzembergite, Pb5IO6H2Cl3
;
_journal_name_full 'The Canadian Mineralogist'
_journal_page_first 785
_journal_page_last 795
_journal_paper_doi 10.2113/gscanmin.39.3.785
_journal_volume 39
_journal_year 2001
_chemical_formula_sum 'Cl I0.334 O2 Pb1.666'
_chemical_name_mineral Schwartzembergite
_space_group_IT_number 139
_symmetry_space_group_name_Hall '-I 4 2'
_symmetry_space_group_name_H-M 'I 4/m m m'
_cell_angle_alpha 90
_cell_angle_beta 90
_cell_angle_gamma 90
_cell_length_a 3.977
_cell_length_b 3.977
_cell_length_c 12.566
_cell_formula_units_Z 2
_cell_volume 198.751
_database_code_amcsd 0005721
_exptl_crystal_density_diffrn 7.603
_cod_original_formula_sum 'Pb1.666 I.334 Cl O2'
_cod_database_code 9004628

loop_
_space_group_symop_operation_xyz
x,y,z
1/2+x,1/2+y,1/2+z
-y,-x,z
1/2-y,1/2-x,1/2+z
y,x,-z
1/2+y,1/2+x,1/2-z
y,-x,-z
1/2+y,1/2-x,1/2-z
-y,x,z
1/2-y,1/2+x,1/2+z
x,-y,z
1/2+x,1/2-y,1/2+z
-x,y,-z
1/2-x,1/2+y,1/2-z
x,y,-z
1/2+x,1/2+y,1/2-z
-x,-y,z
1/2-x,1/2-y,1/2+z
y,x,z
1/2+y,1/2+x,1/2+z
-y,-x,-z
1/2-y,1/2-x,1/2-z
-y,x,-z
1/2-y,1/2+x,1/2-z
y,-x,z
1/2+y,1/2-x,1/2+z
-x,y,z
1/2-x,1/2+y,1/2+z
x,-y,-z
1/2+x,1/2-y,1/2-z
-x,-y,-z
1/2-x,1/2-y,1/2-z

loop_
_atom_site_aniso_label
_atom_site_aniso_U_11
_atom_site_aniso_U_22
_atom_site_aniso_U_33
_atom_site_aniso_U_12
_atom_site_aniso_U_13
_atom_site_aniso_U_23
Pb 0.00240 0.00240 0.00220 0.00000 0.00000 0.00000
I 0.00110 0.00110 0.00310 0.00000 0.00000 0.00000
Cl 0.00240 0.00240 0.00400 0.00000 0.00000 0.00000
O 0.00310 0.00310 0.00320 0.00000 0.00000 0.00000

loop_
_atom_site_label
_atom_site_fract_x
_atom_site_fract_y
_atom_site_fract_z
_atom_site_occupancy
Pb 0.00000 0.00000 0.14210 0.83300
I 0.00000 0.00000 0.18500 0.16700
Cl 0.00000 0.00000 0.50000 1.00000
O 0.50000 0.00000 0.25000 1.00000

loop_
_cod_related_entry_id
_cod_related_entry_database
_cod_related_entry_code
1 AMCSD 0005721
